data_4326210
loop_
_publ_author_name
'Olaf Stefanczyk'
'Tomasz Korzeniak'
'Wojciech Nitek'
'Micha\/l Rams'
'Barbara Sieklucka'

_publ_section_title
;
 Microwave-Assisted Construction of Ferromagnetic Coordination Polymers of
 [WV(CN)8]3- with CuII-pyrazole Synthons
;
_journal_name_full 'Inorganic Chemistry'
_journal_page_first 8808
_journal_page_last 8816
_journal_paper_doi 10.1021/ic200689a
_journal_volume 50
_journal_year 2011
_chemical_formula_sum 'C49 H55 Cu3 N38 O5.5 W2'
_chemical_formula_weight 1822.2
_chemical_name_common 'Compound X'
_chemical_name_systematic
;
 ?
;
_space_group_IT_number 2
_symmetry_cell_setting triclinic
_symmetry_space_group_name_Hall '-P 1'
_symmetry_space_group_name_H-M 'P -1'
_atom_sites_solution_hydrogens geom
_atom_sites_solution_primary direct
_atom_sites_solution_secondary difmap
_audit_conform_dict_location ftp://ftp.iucr.org/pub/cif_core.dic
_audit_conform_dict_name cif_core.dic
_audit_conform_dict_version 2.3
_audit_creation_date 2011-01-10T12:56:10-00:00
_audit_creation_method 'WinGX routine CIF_UPDATE'
_cell_angle_alpha 70.8300(10)
_cell_angle_beta 82.2460(10)
_cell_angle_gamma 82.4880(10)
_cell_formula_units_Z 2
_cell_length_a 11.8120(2)
_cell_length_b 14.7920(3)
_cell_length_c 21.6160(4)
_cell_measurement_reflns_used 13533
_cell_measurement_temperature 293(2)
_cell_measurement_theta_max 27.485
_cell_measurement_theta_min 0.998
_cell_volume 3519.66(12)
_computing_cell_refinement 'HKL Scalepack (Otwinowski & Minor 1997)'
_computing_data_collection 'Collect (Bruker AXS BV, 1997-2004)'
_computing_data_reduction 'HKL Denzo and Scalepack (Otwinowski & Minor 1997)'
_computing_structure_refinement 'SHELXL-97 (Sheldrick, 1997)'
_diffrn_ambient_temperature 293(2)
_diffrn_detector_area_resol_mean 9
_diffrn_measured_fraction_theta_full 0.98
_diffrn_measured_fraction_theta_max 0.98
_diffrn_measurement_device '95mm CCD camera on \k-goniostat'
_diffrn_measurement_device_type KappaCCD
_diffrn_measurement_method CCD
_diffrn_orient_matrix_type 'by Bruker AXS Collect from scalepack cell'
_diffrn_orient_matrix_UB_11 0.0707569
_diffrn_orient_matrix_UB_12 0.034758
_diffrn_orient_matrix_UB_13 -0.0159626
_diffrn_orient_matrix_UB_21 0.02091
_diffrn_orient_matrix_UB_22 -0.0196361
_diffrn_orient_matrix_UB_23 0.0462002
_diffrn_orient_matrix_UB_31 0.0438056
_diffrn_orient_matrix_UB_32 -0.0597736
_diffrn_orient_matrix_UB_33 -0.0057385
_diffrn_radiation_monochromator graphite
_diffrn_radiation_type MoK\a
_diffrn_radiation_wavelength 0.71073
_diffrn_reflns_av_R_equivalents 0.0308
_diffrn_reflns_av_unetI/netI 0.0589
_diffrn_reflns_limit_h_max 15
_diffrn_reflns_limit_h_min -15
_diffrn_reflns_limit_k_max 19
_diffrn_reflns_limit_k_min -17
_diffrn_reflns_limit_l_max 27
_diffrn_reflns_limit_l_min -27
_diffrn_reflns_number 26592
_diffrn_reflns_theta_full 27.42
_diffrn_reflns_theta_max 27.42
_diffrn_reflns_theta_min 2.69
_exptl_absorpt_coefficient_mu 4.22
_exptl_absorpt_correction_T_max 0.8494
_exptl_absorpt_correction_T_min 0.3198
_exptl_absorpt_correction_type multi-scan
_exptl_absorpt_process_details '(DENZO-SMN; Otwinowski & Minor, 1997)'
_exptl_crystal_density_diffrn 1.719
_exptl_crystal_F_000 1787
_exptl_crystal_size_max 0.35
_exptl_crystal_size_mid 0.08
_exptl_crystal_size_min 0.04
_refine_diff_density_max 1.831
_refine_diff_density_min -1.131
_refine_diff_density_rms 0.116
_refine_ls_extinction_method none
_refine_ls_goodness_of_fit_ref 0.988
_refine_ls_hydrogen_treatment constr
_refine_ls_matrix_type full
_refine_ls_number_parameters 889
_refine_ls_number_reflns 15713
_refine_ls_number_restraints 0
_refine_ls_restrained_S_all 0.988
_refine_ls_R_factor_all 0.0602
_refine_ls_R_factor_gt 0.0352
_refine_ls_shift/su_max 0.003
_refine_ls_shift/su_mean 0
_refine_ls_structure_factor_coef Fsqd
_refine_ls_weighting_details 'calc w=1/[\s^2^(Fo^2^)+(0.0396P)^2^+0.0000P] where P=(Fo^2^+2Fc^2^)/3'
_refine_ls_weighting_scheme calc
_refine_ls_wR_factor_gt 0.073
_refine_ls_wR_factor_ref 0.0793
_reflns_number_gt 11659
_reflns_number_total 15713
_reflns_threshold_expression >2sigma(I)
_cod_data_source_file ic200689a_si_001_3.cif
_cod_data_source_block 2
_cod_original_cell_volume 3519.66(11)
_cod_original_formula_sum 'C49 H55 Cu3 N38 O5.50 W2'
_cod_database_code 4326210

loop_
_symmetry_equiv_pos_as_xyz
'x, y, z'
'-x, -y, -z'

loop_
_atom_site_label
_atom_site_type_symbol
_atom_site_fract_x
_atom_site_fract_y
_atom_site_fract_z
_atom_site_U_iso_or_equiv
_atom_site_adp_type
_atom_site_occupancy
_atom_site_symmetry_multiplicity
_atom_site_calc_flag
_atom_site_refinement_flags
W1 W 0.636407(13) 0.774566(12) 0.041559(8) 0.02512(5) Uani 1 1 d .
W2 W 0.415527(13) 0.767556(12) 0.556057(8) 0.02429(5) Uani 1 1 d .
Cu3 Cu 1 1 0 0.03499(18) Uani 1 2 d S
Cu4 Cu 1 0.5 0 0.0397(2) Uani 1 2 d S
Cu5 Cu 0.51289(5) 0.87942(4) 0.27727(3) 0.04698(16) Uani 1 1 d .
Cu6 Cu 0 1 0.5 0.03569(18) Uani 1 2 d S
N11 N 0.8267(3) 0.9240(3) 0.0312(2) 0.0442(10) Uani 1 1 d .
N12 N 0.7017(4) 0.9019(4) -0.1137(2) 0.0604(13) Uani 1 1 d .
N13 N 0.3941(4) 0.8906(4) -0.0155(2) 0.0562(12) Uani 1 1 d .
N14 N 0.5316(4) 0.8832(3) 0.1520(2) 0.0496(11) Uani 1 1 d .
N15 N 0.8671(3) 0.6500(3) -0.0033(2) 0.0441(10) Uani 1 1 d .
N16 N 0.5588(4) 0.6451(3) -0.0419(2) 0.0512(11) Uani 1 1 d .
N17 N 0.4563(4) 0.6287(4) 0.1436(2) 0.0604(14) Uani 1 1 d .
N18 N 0.7760(4) 0.6670(3) 0.1728(2) 0.0559(12) Uani 1 1 d .
N21 N 0.2944(3) 0.6555(3) 0.4758(2) 0.0500(11) Uani 1 1 d .
N22 N 0.2319(4) 0.6232(4) 0.6568(2) 0.0624(14) Uani 1 1 d .
N23 N 0.5512(4) 0.6459(4) 0.6875(2) 0.0613(13) Uani 1 1 d .
N24 N 0.6315(3) 0.6273(3) 0.5120(2) 0.0539(12) Uani 1 1 d .
N25 N 0.4864(3) 0.8784(3) 0.3975(2) 0.0441(10) Uani 1 1 d .
N26 N 0.1827(3) 0.9082(3) 0.5060(2) 0.0467(10) Uani 1 1 d .
N27 N 0.3132(4) 0.8877(4) 0.6598(3) 0.0691(15) Uani 1 1 d .
N28 N 0.6160(4) 0.9032(4) 0.5572(2) 0.0618(13) Uani 1 1 d .
N311 N 0.9431(3) 1.0757(3) 0.06284(19) 0.0385(9) Uani 1 1 d .
N312 N 0.8321(4) 1.1004(4) 0.0783(3) 0.0642(14) Uani 1 1 d .
H312 H 0.7758 1.0827 0.065 0.077 Uiso 1 1 d R
N321 N 1.0758(3) 0.8943(3) 0.0720(2) 0.0422(10) Uani 1 1 d .
N322 N 1.1831(4) 0.8890(4) 0.0872(3) 0.0775(16) Uani 1 1 d .
H322 H 1.2308 0.9313 0.0676 0.093 Uiso 1 1 d R
N411 N 0.9468(4) 0.4474(3) 0.0958(2) 0.0555(12) Uani 1 1 d .
N412 N 0.8406(5) 0.4293(4) 0.1230(3) 0.0810(17) Uani 1 1 d .
H412 H 0.7832 0.4374 0.1005 0.097 Uiso 1 1 d R
N421 N 1.1296(3) 0.5550(3) 0.0219(2) 0.0448(10) Uani 1 1 d .
N422 N 1.2347(3) 0.5099(3) 0.0327(2) 0.0544(12) Uani 1 1 d .
H422 H 1.255 0.4515 0.0336 0.065 Uiso 1 1 d R
N511 N 0.6823(3) 0.8834(3) 0.2736(2) 0.0424(10) Uani 1 1 d .
N512 N 0.7336(3) 0.9528(3) 0.2835(2) 0.0465(11) Uani 1 1 d .
H512 H 0.6977 0.9988 0.2965 0.056 Uiso 1 1 d R
N521 N 0.4953(3) 1.0227(3) 0.24603(19) 0.0378(9) Uani 1 1 d .
N522 N 0.5191(4) 1.0774(4) 0.1833(2) 0.0664(14) Uani 1 1 d .
H522 H 0.5408 1.0574 0.1501 0.08 Uiso 1 1 d R
N531 N 0.3436(3) 0.8768(3) 0.27868(19) 0.0410(10) Uani 1 1 d .
N532 N 0.2773(3) 0.9426(3) 0.23622(19) 0.0420(10) Uani 1 1 d .
H532 H 0.3021 0.9905 0.2045 0.05 Uiso 1 1 d R
N541 N 0.5317(3) 0.7366(3) 0.30579(19) 0.0420(10) Uani 1 1 d .
N542 N 0.5116(4) 0.6789(4) 0.2722(2) 0.0686(14) Uani 1 1 d .
H542 H 0.4927 0.6987 0.2326 0.082 Uiso 1 1 d R
N611 N -0.0674(3) 0.9055(3) 0.47043(19) 0.0390(9) Uani 1 1 d .
N612 N -0.1784(4) 0.9043(4) 0.4650(3) 0.0656(14) Uani 1 1 d .
H612 H -0.2323 0.9429 0.4759 0.079 Uiso 1 1 d R
N621 N -0.0482(3) 0.9313(3) 0.59648(19) 0.0407(9) Uani 1 1 d .
N622 N 0.0234(5) 0.8954(4) 0.6443(3) 0.0760(16) Uani 1 1 d .
H622 H 0.0968 0.8963 0.6394 0.091 Uiso 1 1 d R
C11 C 0.7602(4) 0.8730(3) 0.0361(2) 0.0352(10) Uani 1 1 d .
C12 C 0.6773(4) 0.8579(4) -0.0605(2) 0.0376(11) Uani 1 1 d .
C13 C 0.4767(4) 0.8517(4) 0.0060(2) 0.0381(11) Uani 1 1 d .
C14 C 0.5662(4) 0.8481(3) 0.1123(2) 0.0333(10) Uani 1 1 d .
C15 C 0.7895(4) 0.6952(3) 0.0121(2) 0.0324(10) Uani 1 1 d .
C16 C 0.5845(4) 0.6896(3) -0.0127(2) 0.0357(11) Uani 1 1 d .
C17 C 0.5183(4) 0.6783(3) 0.1081(2) 0.0371(11) Uani 1 1 d .
C18 C 0.7269(4) 0.7019(3) 0.1279(2) 0.0360(11) Uani 1 1 d .
C21 C 0.3412(4) 0.6932(3) 0.5023(2) 0.0326(10) Uani 1 1 d .
C22 C 0.2955(4) 0.6745(4) 0.6220(2) 0.0386(11) Uani 1 1 d .
C23 C 0.5026(4) 0.6892(4) 0.6430(2) 0.0404(11) Uani 1 1 d .
C24 C 0.5569(4) 0.6748(4) 0.5289(2) 0.0356(11) Uani 1 1 d .
C25 C 0.4617(3) 0.8431(3) 0.4526(2) 0.0301(10) Uani 1 1 d .
C26 C 0.2634(4) 0.8591(3) 0.5227(2) 0.0349(10) Uani 1 1 d .
C27 C 0.3507(4) 0.8447(4) 0.6257(2) 0.0415(12) Uani 1 1 d .
C28 C 0.5478(4) 0.8584(4) 0.5538(2) 0.0388(11) Uani 1 1 d .
C313 C 0.8202(6) 1.1568(5) 0.1175(4) 0.080(2) Uani 1 1 d .
H313 H 0.7517 1.1825 0.1345 0.096 Uiso 1 1 calc R
C314 C 0.9250(6) 1.1683(5) 0.1268(3) 0.0718(18) Uani 1 1 d .
H314 H 0.9441 1.2029 0.1523 0.086 Uiso 1 1 calc R
C315 C 1.0016(4) 1.1193(4) 0.0915(2) 0.0480(13) Uani 1 1 d .
H315 H 1.0811 1.1173 0.0884 0.058 Uiso 1 1 calc R
C323 C 1.2064(8) 0.8092(7) 0.1371(4) 0.112(3) Uani 1 1 d .
H323 H 1.2755 0.7898 0.1558 0.134 Uiso 1 1 calc R
C324 C 1.1127(8) 0.7629(6) 0.1549(3) 0.100(3) Uani 1 1 d .
H324 H 1.1031 0.7055 0.1888 0.12 Uiso 1 1 calc R
C325 C 1.0325(5) 0.8161(4) 0.1134(3) 0.0545(14) Uani 1 1 d .
H325 H 0.9588 0.7996 0.1144 0.065 Uiso 1 1 calc R
C413 C 0.8320(7) 0.3968(5) 0.1898(3) 0.085(2) Uani 1 1 d .
H413 H 0.7662 0.3806 0.2184 0.102 Uiso 1 1 calc R
C414 C 0.9399(7) 0.3932(6) 0.2059(3) 0.088(2) Uani 1 1 d .
H414 H 0.964 0.3736 0.2479 0.105 Uiso 1 1 calc R
C415 C 1.0052(5) 0.4241(5) 0.1478(3) 0.0725(19) Uani 1 1 d .
H415 H 1.0837 0.4285 0.1447 0.087 Uiso 1 1 calc R
C423 C 1.3039(5) 0.5687(5) 0.0419(3) 0.0650(17) Uani 1 1 d .
H423 H 1.3805 0.5534 0.0504 0.078 Uiso 1 1 calc R
C424 C 1.2441(5) 0.6517(5) 0.0370(4) 0.077(2) Uani 1 1 d .
H424 H 1.2699 0.7059 0.0412 0.093 Uiso 1 1 calc R
C425 C 1.1357(5) 0.6426(4) 0.0242(3) 0.0597(16) Uani 1 1 d .
H425 H 1.0756 0.691 0.018 0.072 Uiso 1 1 calc R
C513 C 0.8464(4) 0.9415(5) 0.2709(3) 0.0659(18) Uani 1 1 d .
H513 H 0.8987 0.981 0.2742 0.079 Uiso 1 1 calc R
C514 C 0.8716(4) 0.8614(6) 0.2521(3) 0.076(2) Uani 1 1 d .
H514 H 0.9437 0.8349 0.2402 0.091 Uiso 1 1 calc R
C515 C 0.7671(4) 0.8280(5) 0.2544(3) 0.0611(17) Uani 1 1 d .
H515 H 0.7575 0.7736 0.2439 0.073 Uiso 1 1 calc R
C523 C 0.5020(8) 1.1715(6) 0.1824(6) 0.134(5) Uani 1 1 d .
H523 H 0.5108 1.2252 0.1453 0.161 Uiso 1 1 calc R
C524 C 0.4713(9) 1.1726(7) 0.2423(7) 0.138(5) Uani 1 1 d .
H524 H 0.456 1.2269 0.2558 0.165 Uiso 1 1 calc R
C525 C 0.4654(4) 1.0791(5) 0.2819(3) 0.0547(15) Uani 1 1 d .
H525 H 0.4436 1.0593 0.3269 0.066 Uiso 1 1 calc R
C533 C 0.1685(4) 0.9233(4) 0.2500(3) 0.0556(15) Uani 1 1 d .
H533 H 0.1075 0.9584 0.227 0.067 Uiso 1 1 calc R
C534 C 0.1617(5) 0.8437(5) 0.3032(3) 0.0673(18) Uani 1 1 d .
H534 H 0.0961 0.8139 0.3243 0.081 Uiso 1 1 calc R
C535 C 0.2728(5) 0.8160(5) 0.3196(3) 0.0650(17) Uani 1 1 d .
H535 H 0.2949 0.7626 0.3543 0.078 Uiso 1 1 calc R
C543 C 0.5251(6) 0.5856(5) 0.3095(4) 0.079(2) Uani 1 1 d .
H543 H 0.5156 0.5326 0.2972 0.094 Uiso 1 1 calc R
C544 C 0.5554(6) 0.5840(5) 0.3683(3) 0.078(2) Uani 1 1 d .
H544 H 0.57 0.5298 0.4042 0.093 Uiso 1 1 calc R
C545 C 0.5602(4) 0.6772(4) 0.3645(2) 0.0476(13) Uani 1 1 d .
H545 H 0.5804 0.6969 0.3979 0.057 Uiso 1 1 calc R
C613 C -0.1951(5) 0.8352(4) 0.4405(3) 0.0636(17) Uani 1 1 d .
H613 H -0.265 0.8219 0.4317 0.076 Uiso 1 1 calc R
C614 C -0.0918(5) 0.7888(4) 0.4311(3) 0.0526(14) Uani 1 1 d .
H614 H -0.0754 0.7368 0.4152 0.063 Uiso 1 1 calc R
C615 C -0.0156(4) 0.8350(4) 0.4501(3) 0.0477(13) Uani 1 1 d .
H615 H 0.0631 0.8182 0.4487 0.057 Uiso 1 1 calc R
C623 C -0.0448(10) 0.8560(5) 0.7041(3) 0.101(3) Uani 1 1 d .
H623 H -0.0189 0.8266 0.7455 0.121 Uiso 1 1 calc R
C624 C -0.1515(9) 0.8689(6) 0.6899(5) 0.116(4) Uani 1 1 d .
H624 H -0.2151 0.8503 0.7199 0.139 Uiso 1 1 calc R
C625 C -0.1538(4) 0.9137(4) 0.6249(3) 0.0549(15) Uani 1 1 d .
H625 H -0.2197 0.93 0.6029 0.066 Uiso 1 1 calc R
Cu7 Cu 0 0.5 0.5 0.03389(18) Uani 1 2 d S
O72 O 0.1073(3) 0.5907(3) 0.43567(16) 0.0483(9) Uani 1 1 d .
H72A H 0.1157 0.5919 0.3919 0.072 Uiso 1 1 d R
H72B H 0.1829 0.586 0.4465 0.072 Uiso 1 1 d R
O73 O -0.1574(3) 0.5684(3) 0.43266(18) 0.0571(10) Uani 1 1 d .
H73A H -0.2292 0.5639 0.4555 0.086 Uiso 1 1 d R
H73B H -0.1531 0.5755 0.3886 0.086 Uiso 1 1 d R
N711 N 0.0427(3) 0.4116(3) 0.44851(18) 0.0344(9) Uani 1 1 d .
N712 N -0.0259(4) 0.3698(3) 0.4239(2) 0.0578(12) Uani 1 1 d .
H712 H -0.0997 0.3753 0.4297 0.069 Uiso 1 1 d R
C713 C 0.0395(5) 0.3161(4) 0.3877(3) 0.0544(14) Uani 1 1 d .
H713 H 0.0131 0.2802 0.3654 0.065 Uiso 1 1 calc R
C714 C 0.1496(5) 0.3269(4) 0.3919(3) 0.0597(15) Uani 1 1 d .
H714 H 0.214 0.2993 0.3726 0.072 Uiso 1 1 calc R
C715 C 0.1498(3) 0.3843(3) 0.4286(2) 0.0317(10) Uani 1 1 d .
H715 H 0.2155 0.4025 0.4388 0.038 Uiso 1 1 calc R
O1 O 0.8726(3) 0.5598(3) 0.29975(17) 0.0583(10) Uani 1 1 d .
H1A H 0.8411 0.605 0.2638 0.087 Uiso 1 1 d R
H1B H 0.8484 0.5011 0.3005 0.087 Uiso 1 1 d R
O2 O 0.1041(3) 0.5926(3) 0.31071(18) 0.0686(12) Uani 1 1 d .
H2A H 0.0461 0.5554 0.3063 0.103 Uiso 1 1 d R
H2B H 0.1683 0.5558 0.2958 0.103 Uiso 1 1 d R
O3 O 0.2823(4) 0.5054(4) 0.2382(2) 0.109(2) Uani 1 1 d .
H3A H 0.3268 0.5417 0.2039 0.164 Uiso 1 1 d R
H3B H 0.3314 0.4522 0.2555 0.164 Uiso 1 1 d R
O4 O 0.6073(7) 0.4239(7) 0.1122(5) 0.088(3) Uani 0.5 1 d P
H4A H 0.5682 0.4209 0.0798 0.132 Uiso 0.5 1 d PR
H4B H 0.5586 0.4143 0.1538 0.132 Uiso 0.5 1 d PR

loop_
_atom_site_aniso_label
_atom_site_aniso_U_11
_atom_site_aniso_U_22
_atom_site_aniso_U_33
_atom_site_aniso_U_23
_atom_site_aniso_U_13
_atom_site_aniso_U_12
W1 0.02161(9) 0.02669(11) 0.02785(10) -0.00873(8) -0.00382(7) -0.00335(7)
W2 0.01963(8) 0.02762(11) 0.02727(10) -0.01058(8) -0.00437(6) -0.00083(7)
Cu3 0.0305(4) 0.0373(5) 0.0381(4) -0.0128(4) -0.0031(3) -0.0041(3)
Cu4 0.0388(4) 0.0527(6) 0.0309(4) -0.0141(4) -0.0026(3) -0.0140(4)
Cu5 0.0307(3) 0.0335(4) 0.0741(5) -0.0099(3) -0.0131(3) -0.0038(2)
Cu6 0.0315(4) 0.0378(5) 0.0378(4) -0.0120(4) -0.0028(3) -0.0038(3)
N11 0.033(2) 0.045(3) 0.058(3) -0.021(2) 0.0008(19) -0.0113(19)
N12 0.046(3) 0.081(4) 0.042(3) 0.006(3) -0.010(2) -0.024(2)
N13 0.035(2) 0.065(3) 0.063(3) -0.018(3) -0.009(2) 0.012(2)
N14 0.048(2) 0.059(3) 0.050(3) -0.034(2) 0.005(2) -0.001(2)
N15 0.032(2) 0.051(3) 0.056(3) -0.027(2) -0.0043(19) 0.0012(19)
N16 0.053(3) 0.056(3) 0.056(3) -0.030(2) -0.016(2) -0.003(2)
N17 0.063(3) 0.076(4) 0.043(3) -0.006(2) -0.004(2) -0.040(3)
N18 0.061(3) 0.059(3) 0.051(3) -0.020(2) -0.027(2) 0.014(2)
N21 0.046(2) 0.065(3) 0.049(3) -0.027(2) -0.002(2) -0.021(2)
N22 0.065(3) 0.086(4) 0.035(2) -0.009(2) 0.001(2) -0.037(3)
N23 0.072(3) 0.059(3) 0.054(3) -0.015(3) -0.031(3) 0.009(3)
N24 0.037(2) 0.065(3) 0.070(3) -0.040(3) -0.011(2) 0.014(2)
N25 0.046(2) 0.045(3) 0.038(2) -0.007(2) -0.0068(19) -0.006(2)
N26 0.037(2) 0.048(3) 0.053(3) -0.015(2) -0.0116(19) 0.011(2)
N27 0.048(3) 0.103(4) 0.085(4) -0.072(4) -0.016(3) 0.011(3)
N28 0.047(3) 0.075(4) 0.080(4) -0.043(3) 0.005(2) -0.028(3)
N311 0.030(2) 0.041(2) 0.048(2) -0.018(2) -0.0030(17) -0.0072(17)
N312 0.042(3) 0.070(4) 0.089(4) -0.041(3) 0.009(2) -0.012(2)
N321 0.036(2) 0.045(3) 0.045(2) -0.016(2) -0.0038(18) 0.0010(19)
N322 0.053(3) 0.075(4) 0.102(5) -0.024(4) -0.022(3) 0.007(3)
N411 0.062(3) 0.058(3) 0.041(3) -0.014(2) 0.006(2) -0.003(2)
N412 0.080(4) 0.099(5) 0.063(4) -0.026(3) 0.014(3) -0.027(3)
N421 0.038(2) 0.046(3) 0.055(3) -0.022(2) -0.0088(19) -0.0031(19)
N422 0.042(2) 0.051(3) 0.078(3) -0.030(3) -0.010(2) -0.001(2)
N511 0.034(2) 0.046(3) 0.056(3) -0.029(2) -0.0075(19) -0.0006(19)
N512 0.035(2) 0.049(3) 0.065(3) -0.031(2) -0.006(2) -0.0043(19)
N521 0.034(2) 0.036(2) 0.044(2) -0.011(2) -0.0070(17) -0.0037(17)
N522 0.062(3) 0.075(4) 0.057(3) -0.001(3) -0.025(2) -0.021(3)
N531 0.036(2) 0.043(3) 0.039(2) -0.0034(19) -0.0040(18) -0.0089(18)
N532 0.032(2) 0.046(3) 0.041(2) -0.004(2) -0.0023(17) -0.0052(18)
N541 0.055(3) 0.029(2) 0.046(2) -0.014(2) -0.012(2) -0.0041(19)
N542 0.094(4) 0.063(4) 0.057(3) -0.022(3) -0.026(3) -0.008(3)
N611 0.030(2) 0.042(3) 0.045(2) -0.013(2) -0.0034(17) -0.0065(18)
N612 0.037(2) 0.064(3) 0.107(4) -0.044(3) 0.001(3) -0.006(2)
N621 0.040(2) 0.039(3) 0.041(2) -0.0101(19) -0.0073(18) -0.0027(18)
N622 0.100(4) 0.064(4) 0.074(4) -0.025(3) -0.039(3) -0.005(3)
C11 0.027(2) 0.040(3) 0.042(3) -0.017(2) -0.0015(19) -0.004(2)
C12 0.027(2) 0.044(3) 0.039(3) -0.005(2) -0.008(2) -0.010(2)
C13 0.027(2) 0.045(3) 0.040(3) -0.013(2) -0.002(2) 0.002(2)
C14 0.026(2) 0.034(3) 0.038(3) -0.007(2) -0.0042(19) -0.0054(19)
C15 0.032(2) 0.035(3) 0.036(3) -0.016(2) -0.0057(19) -0.006(2)
C16 0.028(2) 0.038(3) 0.043(3) -0.015(2) -0.008(2) -0.003(2)
C17 0.042(3) 0.037(3) 0.033(3) -0.009(2) -0.006(2) -0.013(2)
C18 0.036(2) 0.037(3) 0.035(3) -0.013(2) -0.004(2) -0.001(2)
C21 0.028(2) 0.039(3) 0.033(2) -0.015(2) -0.0006(18) -0.003(2)
C22 0.037(3) 0.053(3) 0.029(2) -0.014(2) -0.005(2) -0.013(2)
C23 0.039(3) 0.043(3) 0.046(3) -0.022(3) -0.010(2) 0.000(2)
C24 0.031(2) 0.044(3) 0.034(3) -0.013(2) -0.0123(19) 0.001(2)
C25 0.027(2) 0.028(3) 0.035(3) -0.009(2) -0.0063(19) -0.0007(18)
C26 0.031(2) 0.041(3) 0.031(2) -0.011(2) -0.0020(19) 0.000(2)
C27 0.027(2) 0.056(3) 0.051(3) -0.029(3) -0.015(2) 0.005(2)
C28 0.040(3) 0.042(3) 0.039(3) -0.018(2) -0.002(2) -0.007(2)
C313 0.069(4) 0.087(5) 0.097(5) -0.059(5) 0.017(4) -0.004(4)
C314 0.105(5) 0.068(5) 0.056(4) -0.035(3) -0.020(4) -0.002(4)
C315 0.045(3) 0.056(4) 0.050(3) -0.022(3) -0.010(2) -0.009(3)
C323 0.125(8) 0.122(8) 0.078(6) -0.037(6) -0.052(5) 0.080(6)
C324 0.144(8) 0.070(6) 0.050(4) 0.003(4) 0.018(5) 0.032(5)
C325 0.057(3) 0.043(3) 0.050(3) -0.001(3) 0.004(3) -0.002(3)
C413 0.116(6) 0.089(6) 0.040(4) -0.019(4) 0.028(4) -0.017(5)
C414 0.105(6) 0.094(6) 0.047(4) -0.010(4) 0.005(4) 0.009(5)
C415 0.064(4) 0.100(6) 0.037(3) -0.006(3) -0.009(3) 0.012(4)
C423 0.043(3) 0.074(5) 0.095(5) -0.043(4) -0.021(3) -0.011(3)
C424 0.067(4) 0.061(4) 0.128(6) -0.055(4) -0.031(4) -0.006(3)
C425 0.055(3) 0.051(4) 0.085(4) -0.035(3) -0.023(3) 0.005(3)
C513 0.030(3) 0.102(5) 0.081(4) -0.049(4) 0.003(3) -0.017(3)
C514 0.029(3) 0.131(6) 0.091(5) -0.074(5) -0.006(3) 0.015(3)
C515 0.042(3) 0.075(4) 0.090(5) -0.059(4) -0.016(3) 0.010(3)
C523 0.144(8) 0.039(5) 0.203(11) 0.037(6) -0.131(9) -0.031(5)
C524 0.142(8) 0.084(7) 0.248(14) -0.110(9) -0.133(10) 0.043(6)
C525 0.050(3) 0.060(4) 0.070(4) -0.039(3) -0.030(3) 0.011(3)
C533 0.028(3) 0.079(4) 0.057(4) -0.014(3) -0.008(2) -0.012(3)
C534 0.042(3) 0.102(5) 0.051(4) -0.008(4) 0.001(3) -0.031(3)
C535 0.060(4) 0.082(5) 0.042(3) 0.006(3) -0.008(3) -0.031(3)
C543 0.101(5) 0.036(4) 0.110(6) -0.032(4) -0.029(4) -0.006(3)
C544 0.101(5) 0.048(4) 0.068(4) 0.006(3) -0.023(4) 0.000(4)
C545 0.066(3) 0.038(3) 0.042(3) -0.014(2) -0.024(3) 0.007(3)
C613 0.059(4) 0.061(4) 0.083(4) -0.034(4) -0.002(3) -0.025(3)
C614 0.069(4) 0.039(3) 0.053(3) -0.019(3) -0.004(3) -0.011(3)
C615 0.042(3) 0.050(3) 0.054(3) -0.023(3) -0.005(2) 0.002(2)
C623 0.220(11) 0.058(5) 0.022(3) -0.008(3) -0.012(5) -0.016(6)
C624 0.137(8) 0.071(6) 0.109(8) -0.018(5) 0.065(6) -0.013(6)
C625 0.035(3) 0.054(4) 0.053(3) 0.003(3) 0.019(2) 0.000(2)
Cu7 0.0325(4) 0.0376(5) 0.0363(4) -0.0163(4) -0.0030(3) -0.0081(3)
O72 0.0448(19) 0.060(2) 0.045(2) -0.0178(18) -0.0026(16) -0.0225(17)
O73 0.044(2) 0.081(3) 0.052(2) -0.031(2) -0.0116(17) 0.0070(19)
N711 0.033(2) 0.036(2) 0.038(2) -0.0146(18) -0.0077(16) -0.0075(17)
N712 0.058(3) 0.054(3) 0.067(3) -0.022(3) -0.017(2) -0.007(2)
C713 0.073(4) 0.051(4) 0.053(3) -0.034(3) -0.018(3) 0.006(3)
C714 0.061(4) 0.050(4) 0.063(4) -0.021(3) 0.006(3) 0.007(3)
C715 0.022(2) 0.031(3) 0.044(3) -0.015(2) -0.0050(18) 0.0017(18)
O1 0.066(2) 0.059(3) 0.051(2) -0.0088(19) -0.0248(19) -0.0122(19)
O2 0.070(3) 0.079(3) 0.055(2) -0.012(2) -0.012(2) -0.020(2)
O3 0.068(3) 0.119(5) 0.095(4) 0.030(3) -0.006(3) -0.015(3)
O4 0.072(6) 0.121(9) 0.088(7) -0.051(6) -0.001(5) -0.034(6)

loop_
_atom_type_symbol
_atom_type_description
_atom_type_scat_dispersion_real
_atom_type_scat_dispersion_imag
_atom_type_scat_source
C C 0.003 0.002 'International Tables Vol C Tables 4.2.6.8 and 6.1.1.4'
H H 0 0 'International Tables Vol C Tables 4.2.6.8 and 6.1.1.4'
Cu Cu 0.32 1.265 'International Tables Vol C Tables 4.2.6.8 and 6.1.1.4'
N N 0.006 0.003 'International Tables Vol C Tables 4.2.6.8 and 6.1.1.4'
O O 0.011 0.006 'International Tables Vol C Tables 4.2.6.8 and 6.1.1.4'
W W -0.849 6.872 'International Tables Vol C Tables 4.2.6.8 and 6.1.1.4'

loop_
_geom_angle_atom_site_label_1
_geom_angle_atom_site_label_2
_geom_angle_atom_site_label_3
_geom_angle
_geom_angle_site_symmetry_1
_geom_angle_site_symmetry_3
C11 W1 C17 143.85(17) . .
C11 W1 C15 81.18(16) . .
C17 W1 C15 110.98(18) . .
C11 W1 C16 141.77(17) . .
C17 W1 C16 73.15(17) . .
C15 W1 C16 72.71(16) . .
C11 W1 C12 70.73(17) . .
C17 W1 C12 144.04(16) . .
C15 W1 C12 76.91(17) . .
C16 W1 C12 76.40(17) . .
C11 W1 C18 76.92(17) . .
C17 W1 C18 75.21(17) . .
C15 W1 C18 71.91(17) . .
C16 W1 C18 118.79(17) . .
C12 W1 C18 137.80(16) . .
C11 W1 C13 111.00(18) . .
C17 W1 C13 81.17(18) . .
C15 W1 C13 141.46(16) . .
C16 W1 C13 76.69(17) . .
C12 W1 C13 73.54(17) . .
C18 W1 C13 145.34(17) . .
C11 W1 C14 74.63(16) . .
C17 W1 C14 76.30(17) . .
C15 W1 C14 142.67(15) . .
C16 W1 C14 140.80(15) . .
C12 W1 C14 119.50(18) . .
C18 W1 C14 75.16(17) . .
C13 W1 C14 74.85(17) . .
C22 W2 C26 84.05(18) . .
C22 W2 C24 106.33(19) . .
C26 W2 C24 143.96(16) . .
C22 W2 C21 70.85(16) . .
C26 W2 C21 75.89(17) . .
C24 W2 C21 75.37(16) . .
C22 W2 C23 73.91(17) . .
C26 W2 C23 143.46(17) . .
C24 W2 C23 71.58(17) . .
C21 W2 C23 121.38(17) . .
C22 W2 C28 142.39(17) . .
C26 W2 C28 108.26(18) . .
C24 W2 C28 84.70(17) . .
C21 W2 C28 145.94(16) . .
C23 W2 C28 76.03(18) . .
C22 W2 C25 143.09(16) . .
C26 W2 C25 75.09(16) . .
C24 W2 C25 76.70(16) . .
C21 W2 C25 74.67(16) . .
C23 W2 C25 137.82(17) . .
C28 W2 C25 74.01(16) . .
C22 W2 C27 77.57(19) . .
C26 W2 C27 70.86(17) . .
C24 W2 C27 144.56(16) . .
C21 W2 C27 135.91(16) . .
C23 W2 C27 76.08(18) . .
C28 W2 C27 73.67(17) . .
C25 W2 C27 121.63(18) . .
N321 Cu3 N321 180.0000(10) . 2_775
N321 Cu3 N311 90.98(16) . .
N321 Cu3 N311 89.02(16) 2_775 .
N321 Cu3 N311 89.02(16) . 2_775
N321 Cu3 N311 90.98(16) 2_775 2_775
N311 Cu3 N311 180.00(14) . 2_775
N321 Cu3 N11 89.91(15) . 2_775
N321 Cu3 N11 90.09(15) 2_775 2_775
N311 Cu3 N11 91.71(14) . 2_775
N311 Cu3 N11 88.29(14) 2_775 2_775
N321 Cu3 N11 90.09(15) . .
N321 Cu3 N11 89.91(15) 2_775 .
N311 Cu3 N11 88.29(14) . .
N311 Cu3 N11 91.71(14) 2_775 .
N11 Cu3 N11 180.0(2) 2_775 .
N421 Cu4 N421 180 . 2_765
N421 Cu4 N411 90.22(18) . .
N421 Cu4 N411 89.78(18) 2_765 .
N421 Cu4 N411 89.78(18) . 2_765
N421 Cu4 N411 90.22(18) 2_765 2_765
N411 Cu4 N411 180.00(13) . 2_765
N421 Cu4 N15 88.39(15) . 2_765
N421 Cu4 N15 91.61(15) 2_765 2_765
N411 Cu4 N15 92.07(16) . 2_765
N411 Cu4 N15 87.93(16) 2_765 2_765
N421 Cu4 N15 91.61(15) . .
N421 Cu4 N15 88.39(15) 2_765 .
N411 Cu4 N15 87.93(16) . .
N411 Cu4 N15 92.07(16) 2_765 .
N15 Cu4 N15 180.0(2) 2_765 .
N541 Cu5 N521 178.37(17) . .
N541 Cu5 N511 90.70(16) . .
N521 Cu5 N511 89.02(16) . .
N541 Cu5 N531 89.81(16) . .
N521 Cu5 N531 90.43(16) . .
N511 Cu5 N531 178.65(17) . .
N541 Cu5 N25 91.15(15) . .
N521 Cu5 N25 90.46(15) . .
N511 Cu5 N25 90.97(14) . .
N531 Cu5 N25 90.27(14) . .
N541 Cu5 N14 89.69(15) . .
N521 Cu5 N14 88.71(15) . .
N511 Cu5 N14 91.16(14) . .
N531 Cu5 N14 87.59(14) . .
N25 Cu5 N14 177.70(13) . .
N611 Cu6 N611 180.0000(10) 2_576 .
N611 Cu6 N621 92.36(16) 2_576 2_576
N611 Cu6 N621 87.64(15) . 2_576
N611 Cu6 N621 87.64(15) 2_576 .
N611 Cu6 N621 92.36(16) . .
N621 Cu6 N621 180.0000(10) 2_576 .
N611 Cu6 N26 88.45(15) 2_576 .
N611 Cu6 N26 91.55(15) . .
N621 Cu6 N26 88.36(15) 2_576 .
N621 Cu6 N26 91.64(15) . .
N611 Cu6 N26 91.55(15) 2_576 2_576
N611 Cu6 N26 88.45(15) . 2_576
N621 Cu6 N26 91.64(15) 2_576 2_576
N621 Cu6 N26 88.36(15) . 2_576
N26 Cu6 N26 180.0(2) . 2_576
C11 N11 Cu3 160.9(4) . .
C14 N14 Cu5 149.7(4) . .
C15 N15 Cu4 157.1(4) . .
C25 N25 Cu5 152.5(4) . .
C26 N26 Cu6 165.6(4) . .
C315 N311 N312 105.4(4) . .
C315 N311 Cu3 129.9(3) . .
N312 N311 Cu3 124.4(3) . .
N311 N312 C313 111.3(5) . .
N311 N312 H312 124.4 . .
C313 N312 H312 124.4 . .
C325 N321 N322 105.3(5) . .
C325 N321 Cu3 128.5(4) . .
N322 N321 Cu3 126.2(4) . .
N321 N322 C323 110.8(7) . .
N321 N322 H322 124.6 . .
C323 N322 H322 124.6 . .
C415 N411 N412 102.5(5) . .
C415 N411 Cu4 129.8(4) . .
N412 N411 Cu4 127.7(4) . .
N411 N412 C413 113.3(6) . .
N411 N412 H412 123.4 . .
C413 N412 H412 123.4 . .
C425 N421 N422 105.0(4) . .
C425 N421 Cu4 129.5(4) . .
N422 N421 Cu4 125.3(3) . .
N421 N422 C423 110.5(5) . .
N421 N422 H422 124.7 . .
C423 N422 H422 124.8 . .
C515 N511 N512 104.8(4) . .
C515 N511 Cu5 129.4(3) . .
N512 N511 Cu5 125.4(3) . .
C513 N512 N511 111.6(4) . .
C513 N512 H512 124.2 . .
N511 N512 H512 124.2 . .
C525 N521 N522 108.4(5) . .
C525 N521 Cu5 127.0(4) . .
N522 N521 Cu5 124.5(4) . .
N521 N522 C523 106.9(7) . .
N521 N522 H522 126.6 . .
C523 N522 H522 126.5 . .
C535 N531 N532 105.6(4) . .
C535 N531 Cu5 130.1(4) . .
N532 N531 Cu5 124.3(3) . .
C533 N532 N531 110.7(4) . .
C533 N532 H532 124.6 . .
N531 N532 H532 124.6 . .
C545 N541 N542 105.4(4) . .
C545 N541 Cu5 126.9(3) . .
N542 N541 Cu5 127.5(3) . .
N541 N542 C543 110.7(5) . .
N541 N542 H542 124.7 . .
C543 N542 H542 124.7 . .
C615 N611 N612 104.7(4) . .
C615 N611 Cu6 129.4(3) . .
N612 N611 Cu6 125.9(3) . .
N611 N612 C613 111.4(5) . .
N611 N612 H612 124.3 . .
C613 N612 H612 124.3 . .
C625 N621 N622 106.9(4) . .
C625 N621 Cu6 127.7(4) . .
N622 N621 Cu6 125.4(4) . .
N621 N622 C623 107.3(6) . .
N621 N622 H622 126.4 . .
C623 N622 H622 126.4 . .
N11 C11 W1 177.6(4) . .
N12 C12 W1 178.1(4) . .
N13 C13 W1 176.4(4) . .
N14 C14 W1 176.7(4) . .
N15 C15 W1 176.7(4) . .
N16 C16 W1 178.9(4) . .
N17 C17 W1 178.9(4) . .
N18 C18 W1 177.4(4) . .
N21 C21 W2 175.2(4) . .
N22 C22 W2 178.6(5) . .
N23 C23 W2 177.3(5) . .
N24 C24 W2 177.4(4) . .
N25 C25 W2 176.4(4) . .
N26 C26 W2 178.8(4) . .
N27 C27 W2 176.5(5) . .
N28 C28 W2 175.3(5) . .
C314 C313 N312 106.6(5) . .
C314 C313 H313 126.7 . .
N312 C313 H313 126.7 . .
C313 C314 C315 107.5(5) . .
C313 C314 H314 126.3 . .
C315 C314 H314 126.3 . .
N311 C315 C314 109.3(5) . .
N311 C315 H315 125.4 . .
C314 C315 H315 125.4 . .
C324 C323 N322 107.3(7) . .
C324 C323 H323 126.3 . .
N322 C323 H323 126.3 . .
C323 C324 C325 106.7(7) . .
C323 C324 H324 126.7 . .
C325 C324 H324 126.7 . .
N321 C325 C324 109.8(6) . .
N321 C325 H325 125.1 . .
C324 C325 H325 125.1 . .
C414 C413 N412 105.2(6) . .
C414 C413 H413 127.4 . .
N412 C413 H413 127.4 . .
C415 C414 C413 105.3(6) . .
C415 C414 H414 127.3 . .
C413 C414 H414 127.3 . .
N411 C415 C414 113.7(6) . .
N411 C415 H415 123.1 . .
C414 C415 H415 123.1 . .
C424 C423 N422 107.7(5) . .
C424 C423 H423 126.1 . .
N422 C423 H423 126.1 . .
C423 C424 C425 106.5(5) . .
C423 C424 H424 126.7 . .
C425 C424 H424 126.7 . .
N421 C425 C424 110.2(5) . .
N421 C425 H425 124.9 . .
C424 C425 H425 124.9 . .
N512 C513 C514 107.4(5) . .
N512 C513 H513 126.3 . .
C514 C513 H513 126.3 . .
C513 C514 C515 105.0(5) . .
C513 C514 H514 127.5 . .
C515 C514 H514 127.5 . .
N511 C515 C514 111.2(5) . .
N511 C515 H515 124.4 . .
C514 C515 H515 124.4 . .
C524 C523 N522 108.3(8) . .
C524 C523 H523 125.9 . .
N522 C523 H523 125.9 . .
C523 C524 C525 107.6(7) . .
C523 C524 H524 126.2 . .
C525 C524 H524 126.2 . .
N521 C525 C524 108.8(7) . .
N521 C525 H525 125.6 . .
C524 C525 H525 125.6 . .
N532 C533 C534 108.1(5) . .
N532 C533 H533 126 . .
C534 C533 H533 126 . .
C533 C534 C535 105.4(5) . .
C533 C534 H534 127.3 . .
C535 C534 H534 127.3 . .
N531 C535 C534 110.1(5) . .
N531 C535 H535 124.9 . .
C534 C535 H535 124.9 . .
N542 C543 C544 106.8(5) . .
N542 C543 H543 126.6 . .
C544 C543 H543 126.6 . .
C543 C544 C545 106.6(5) . .
C543 C544 H544 126.7 . .
C545 C544 H544 126.7 . .
N541 C545 C544 110.4(5) . .
N541 C545 H545 124.8 . .
C544 C545 H545 124.8 . .
N612 C613 C614 107.0(5) . .
N612 C613 H613 126.5 . .
C614 C613 H613 126.5 . .
C613 C614 C615 105.0(5) . .
C613 C614 H614 127.5 . .
C615 C614 H614 127.5 . .
N611 C615 C614 111.8(5) . .
N611 C615 H615 124.1 . .
C614 C615 H615 124.1 . .
C624 C623 N622 106.8(7) . .
C624 C623 H623 126.6 . .
N622 C623 H623 126.6 . .
C623 C624 C625 108.7(7) . .
C623 C624 H624 125.6 . .
C625 C624 H624 125.6 . .
N621 C625 C624 110.2(6) . .
N621 C625 H625 124.9 . .
C624 C625 H625 124.9 . .
N711 Cu7 N711 180.00(15) 2_566 .
N711 Cu7 O72 88.15(14) 2_566 2_566
N711 Cu7 O72 91.85(14) . 2_566
N711 Cu7 O72 91.85(14) 2_566 .
N711 Cu7 O72 88.15(14) . .
O72 Cu7 O72 180.0(3) 2_566 .
N711 Cu7 O73 87.85(13) 2_566 2_566
N711 Cu7 O73 92.15(13) . 2_566
O72 Cu7 O73 91.61(13) 2_566 2_566
O72 Cu7 O73 88.39(13) . 2_566
N711 Cu7 O73 92.15(13) 2_566 .
N711 Cu7 O73 87.85(13) . .
O72 Cu7 O73 88.39(13) 2_566 .
O72 Cu7 O73 91.61(13) . .
O73 Cu7 O73 180.0000(10) 2_566 .
Cu7 O72 H72A 117.9 . .
Cu7 O72 H72B 117.1 . .
H72A O72 H72B 104.6 . .
Cu7 O73 H73A 114.7 . .
Cu7 O73 H73B 124 . .
H73A O73 H73B 116.9 . .
C715 N711 N712 106.0(4) . .
C715 N711 Cu7 125.5(3) . .
N712 N711 Cu7 128.5(3) . .
N711 N712 C713 109.8(4) . .
N711 N712 H712 125.1 . .
C713 N712 H712 125.1 . .
C714 C713 N712 105.4(5) . .
C714 C713 H713 127.3 . .
N712 C713 H713 127.3 . .
C715 C714 C713 108.1(5) . .
C715 C714 H714 126 . .
C713 C714 H714 126 . .
N711 C715 C714 110.7(4) . .
N711 C715 H715 124.7 . .
C714 C715 H715 124.7 . .
H1A O1 H1B 104.3 . .
H2A O2 H2B 96.3 . .
H3A O3 H3B 102.7 . .
H4A O4 H4B 111.7 . .

loop_
_geom_bond_atom_site_label_1
_geom_bond_atom_site_label_2
_geom_bond_distance
_geom_bond_site_symmetry_2
W1 C11 2.161(4) .
W1 C17 2.162(5) .
W1 C15 2.163(5) .
W1 C16 2.167(5) .
W1 C12 2.168(5) .
W1 C18 2.168(5) .
W1 C13 2.169(5) .
W1 C14 2.173(5) .
W2 C22 2.148(5) .
W2 C26 2.158(5) .
W2 C24 2.163(5) .
W2 C21 2.168(4) .
W2 C23 2.171(5) .
W2 C28 2.176(5) .
W2 C25 2.177(5) .
W2 C27 2.178(5) .
Cu3 N321 2.020(4) .
Cu3 N321 2.020(4) 2_775
Cu3 N311 2.026(4) .
Cu3 N311 2.026(4) 2_775
Cu3 N11 2.375(4) 2_775
Cu3 N11 2.375(4) .
Cu4 N421 2.001(4) .
Cu4 N421 2.001(4) 2_765
Cu4 N411 2.002(4) .
Cu4 N411 2.002(4) 2_765
Cu4 N15 2.531(4) 2_765
Cu4 N15 2.531(4) .
Cu5 N541 1.988(4) .
Cu5 N521 1.994(4) .
Cu5 N511 1.999(4) .
Cu5 N531 2.000(4) .
Cu5 N25 2.570(4) .
Cu5 N14 2.669(4) .
Cu6 N611 2.003(4) 2_576
Cu6 N611 2.003(4) .
Cu6 N621 2.036(4) 2_576
Cu6 N621 2.036(4) .
Cu6 N26 2.389(4) .
Cu6 N26 2.389(4) 2_576
N11 C11 1.130(5) .
N12 C12 1.139(6) .
N13 C13 1.140(6) .
N14 C14 1.148(6) .
N15 C15 1.142(6) .
N16 C16 1.140(6) .
N17 C17 1.133(6) .
N18 C18 1.135(6) .
N21 C21 1.148(5) .
N22 C22 1.152(6) .
N23 C23 1.145(6) .
N24 C24 1.151(6) .
N25 C25 1.146(5) .
N26 C26 1.143(6) .
N27 C27 1.136(6) .
N28 C28 1.131(6) .
N311 C315 1.331(6) .
N311 N312 1.342(5) .
N312 C313 1.355(7) .
N312 H312 0.86 .
N321 C325 1.323(6) .
N321 N322 1.339(6) .
N322 C323 1.339(9) .
N322 H322 0.86 .
N411 C415 1.322(7) .
N411 N412 1.333(6) .
N412 C413 1.358(8) .
N412 H412 0.86 .
N421 C425 1.324(6) .
N421 N422 1.342(5) .
N422 C423 1.346(6) .
N422 H422 0.86 .
N511 C515 1.320(6) .
N511 N512 1.346(5) .
N512 C513 1.323(6) .
N512 H512 0.8601 .
N521 C525 1.302(6) .
N521 N522 1.345(6) .
N522 C523 1.373(10) .
N522 H522 0.86 .
N531 C535 1.329(6) .
N531 N532 1.346(5) .
N532 C533 1.326(6) .
N532 H532 0.8599 .
N541 C545 1.342(6) .
N541 N542 1.348(6) .
N542 C543 1.351(8) .
N542 H542 0.8601 .
N611 C615 1.310(6) .
N611 N612 1.335(5) .
N612 C613 1.342(7) .
N612 H612 0.8601 .
N621 C625 1.332(6) .
N621 N622 1.351(6) .
N622 C623 1.417(9) .
N622 H622 0.86 .
C313 C314 1.322(9) .
C313 H313 0.93 .
C314 C315 1.390(8) .
C314 H314 0.93 .
C315 H315 0.93 .
C323 C324 1.323(11) .
C323 H323 0.93 .
C324 C325 1.375(10) .
C324 H324 0.93 .
C325 H325 0.93 .
C413 C414 1.355(10) .
C413 H413 0.93 .
C414 C415 1.355(8) .
C414 H414 0.93 .
C415 H415 0.93 .
C423 C424 1.313(8) .
C423 H423 0.93 .
C424 C425 1.378(8) .
C424 H424 0.93 .
C425 H425 0.93 .
C513 C514 1.360(8) .
C513 H513 0.93 .
C514 C515 1.377(7) .
C514 H514 0.93 .
C515 H515 0.93 .
C523 C524 1.301(15) .
C523 H523 0.93 .
C524 C525 1.371(12) .
C524 H524 0.93 .
C525 H525 0.93 .
C533 C534 1.351(8) .
C533 H533 0.93 .
C534 C535 1.380(8) .
C534 H534 0.93 .
C535 H535 0.93 .
C543 C544 1.360(9) .
C543 H543 0.93 .
C544 C545 1.363(8) .
C544 H544 0.93 .
C545 H545 0.93 .
C613 C614 1.345(8) .
C613 H613 0.93 .
C614 C615 1.375(7) .
C614 H614 0.93 .
C615 H615 0.93 .
C623 C624 1.313(11) .
C623 H623 0.93 .
C624 C625 1.346(10) .
C624 H624 0.93 .
C625 H625 0.93 .
Cu7 N711 1.958(4) 2_566
Cu7 N711 1.958(4) .
Cu7 O72 2.021(3) 2_566
Cu7 O72 2.021(3) .
Cu7 O73 2.422(3) 2_566
Cu7 O73 2.422(3) .
O72 H72A 0.9313 .
O72 H72B 0.9412 .
O73 H73A 0.9208 .
O73 H73B 0.9173 .
N711 C715 1.335(5) .
N711 N712 1.337(5) .
N712 C713 1.388(7) .
N712 H712 0.8599 .
C713 C714 1.348(7) .
C713 H713 0.93 .
C714 C715 1.340(7) .
C714 H714 0.93 .
C715 H715 0.93 .
O1 H1A 0.9277 .
O1 H1B 0.9434 .
O2 H2A 0.9645 .
O2 H2B 0.9574 .
O3 H3A 0.9049 .
O3 H3B 0.9177 .
O4 H4A 0.9058 .
O4 H4B 0.9783 .

loop_
_geom_torsion_atom_site_label_1
_geom_torsion_atom_site_label_2
_geom_torsion_atom_site_label_3
_geom_torsion_atom_site_label_4
_geom_torsion
_geom_torsion_site_symmetry_1
N321 Cu3 N11 C11 -80.5(13) .
N321 Cu3 N11 C11 99.5(13) 2_775
N311 Cu3 N11 C11 -171.5(13) .
N311 Cu3 N11 C11 8.5(13) 2_775
N541 Cu5 N14 C14 -27.7(7) .
N521 Cu5 N14 C14 152.0(7) .
N511 Cu5 N14 C14 63.0(7) .
N531 Cu5 N14 C14 -117.5(7) .
N421 Cu4 N15 C15 -116.9(9) .
N421 Cu4 N15 C15 63.1(9) 2_765
N411 Cu4 N15 C15 -26.7(9) .
N411 Cu4 N15 C15 153.3(9) 2_765
N541 Cu5 N25 C25 -24.6(8) .
N521 Cu5 N25 C25 155.7(8) .
N511 Cu5 N25 C25 -115.3(8) .
N531 Cu5 N25 C25 65.2(8) .
N611 Cu6 N26 C26 74.9(17) 2_576
N611 Cu6 N26 C26 -105.1(17) .
N621 Cu6 N26 C26 167.3(17) 2_576
N621 Cu6 N26 C26 -12.7(17) .
N321 Cu3 N311 C315 68.1(5) .
N321 Cu3 N311 C315 -111.9(5) 2_775
N11 Cu3 N311 C315 -21.9(5) 2_775
N11 Cu3 N311 C315 158.1(5) .
N321 Cu3 N311 N312 -119.7(4) .
N321 Cu3 N311 N312 60.3(4) 2_775
N11 Cu3 N311 N312 150.4(4) 2_775
N11 Cu3 N311 N312 -29.6(4) .
C315 N311 N312 C313 -1.5(7) .
Cu3 N311 N312 C313 -175.3(4) .
N311 Cu3 N321 C325 91.2(5) .
N311 Cu3 N321 C325 -88.8(5) 2_775
N11 Cu3 N321 C325 -177.1(5) 2_775
N11 Cu3 N321 C325 2.9(5) .
N311 Cu3 N321 N322 -89.6(4) .
N311 Cu3 N321 N322 90.4(4) 2_775
N11 Cu3 N321 N322 2.1(4) 2_775
N11 Cu3 N321 N322 -177.9(4) .
C325 N321 N322 C323 0.0(7) .
Cu3 N321 N322 C323 -179.4(5) .
N421 Cu4 N411 C415 -25.1(6) .
N421 Cu4 N411 C415 154.9(6) 2_765
N15 Cu4 N411 C415 63.3(6) 2_765
N15 Cu4 N411 C415 -116.7(6) .
N421 Cu4 N411 N412 153.1(5) .
N421 Cu4 N411 N412 -26.9(5) 2_765
N15 Cu4 N411 N412 -118.5(5) 2_765
N15 Cu4 N411 N412 61.5(5) .
C415 N411 N412 C413 0.8(7) .
Cu4 N411 N412 C413 -177.8(5) .
N411 Cu4 N421 C425 -94.9(5) .
N411 Cu4 N421 C425 85.1(5) 2_765
N15 Cu4 N421 C425 173.0(5) 2_765
N15 Cu4 N421 C425 -7.0(5) .
N411 Cu4 N421 N422 90.8(4) .
N411 Cu4 N421 N422 -89.2(4) 2_765
N15 Cu4 N421 N422 -1.3(4) 2_765
N15 Cu4 N421 N422 178.7(4) .
C425 N421 N422 C423 0.5(6) .
Cu4 N421 N422 C423 175.9(4) .
N541 Cu5 N511 C515 37.5(5) .
N521 Cu5 N511 C515 -140.9(5) .
N25 Cu5 N511 C515 128.6(5) .
N14 Cu5 N511 C515 -52.2(5) .
N541 Cu5 N511 N512 -150.9(4) .
N521 Cu5 N511 N512 30.7(4) .
N25 Cu5 N511 N512 -59.7(4) .
N14 Cu5 N511 N512 119.4(4) .
C515 N511 N512 C513 0.2(6) .
Cu5 N511 N512 C513 -173.1(4) .
N511 Cu5 N521 C525 -99.0(4) .
N531 Cu5 N521 C525 82.2(4) .
N25 Cu5 N521 C525 -8.1(4) .
N14 Cu5 N521 C525 169.8(4) .
N511 Cu5 N521 N522 77.3(4) .
N531 Cu5 N521 N522 -101.5(4) .
N25 Cu5 N521 N522 168.2(4) .
N14 Cu5 N521 N522 -13.9(4) .
C525 N521 N522 C523 0.0(6) .
Cu5 N521 N522 C523 -176.9(4) .
N541 Cu5 N531 C535 36.8(5) .
N521 Cu5 N531 C535 -144.8(5) .
N25 Cu5 N531 C535 -54.4(5) .
N14 Cu5 N531 C535 126.5(5) .
N541 Cu5 N531 N532 -145.2(4) .
N521 Cu5 N531 N532 33.2(4) .
N25 Cu5 N531 N532 123.7(4) .
N14 Cu5 N531 N532 -55.5(4) .
C535 N531 N532 C533 -0.3(6) .
Cu5 N531 N532 C533 -178.7(4) .
N511 Cu5 N541 C545 71.0(4) .
N531 Cu5 N541 C545 -110.3(4) .
N25 Cu5 N541 C545 -20.0(4) .
N14 Cu5 N541 C545 162.1(4) .
N511 Cu5 N541 N542 -113.7(4) .
N531 Cu5 N541 N542 65.1(4) .
N25 Cu5 N541 N542 155.4(4) .
N14 Cu5 N541 N542 -22.5(4) .
C545 N541 N542 C543 1.1(6) .
Cu5 N541 N542 C543 -175.1(4) .
N621 Cu6 N611 C615 75.9(5) 2_576
N621 Cu6 N611 C615 -104.1(5) .
N26 Cu6 N611 C615 -12.4(5) .
N26 Cu6 N611 C615 167.6(5) 2_576
N621 Cu6 N611 N612 -101.3(4) 2_576
N621 Cu6 N611 N612 78.7(4) .
N26 Cu6 N611 N612 170.5(4) .
N26 Cu6 N611 N612 -9.5(4) 2_576
C615 N611 N612 C613 -1.2(6) .
Cu6 N611 N612 C613 176.6(4) .
N611 Cu6 N621 C625 121.5(5) 2_576
N611 Cu6 N621 C625 -58.5(5) .
N26 Cu6 N621 C625 -150.1(5) .
N26 Cu6 N621 C625 29.9(5) 2_576
N611 Cu6 N621 N622 -57.8(4) 2_576
N611 Cu6 N621 N622 122.2(4) .
N26 Cu6 N621 N622 30.6(4) .
N26 Cu6 N621 N622 -149.4(4) 2_576
C625 N621 N622 C623 -0.9(6) .
Cu6 N621 N622 C623 178.5(4) .
N311 N312 C313 C314 0.2(8) .
N312 C313 C314 C315 1.2(8) .
N312 N311 C315 C314 2.2(6) .
Cu3 N311 C315 C314 175.5(4) .
C313 C314 C315 N311 -2.1(8) .
N321 N322 C323 C324 -0.7(9) .
N322 C323 C324 C325 1.1(10) .
N322 N321 C325 C324 0.7(7) .
Cu3 N321 C325 C324 -179.9(4) .
C323 C324 C325 N321 -1.2(9) .
N411 N412 C413 C414 -0.7(9) .
N412 C413 C414 C415 0.3(9) .
N412 N411 C415 C414 -0.5(8) .
Cu4 N411 C415 C414 178.0(5) .
C413 C414 C415 N411 0.2(9) .
N421 N422 C423 C424 -0.2(7) .
N422 C423 C424 C425 -0.1(8) .
N422 N421 C425 C424 -0.6(7) .
Cu4 N421 C425 C424 -175.7(4) .
C423 C424 C425 N421 0.5(8) .
N511 N512 C513 C514 -0.3(7) .
N512 C513 C514 C515 0.3(8) .
N512 N511 C515 C514 0.0(7) .
Cu5 N511 C515 C514 173.0(4) .
C513 C514 C515 N511 -0.2(8) .
N521 N522 C523 C524 1.0(9) .
N522 C523 C524 C525 -1.6(10) .
N522 N521 C525 C524 -1.0(6) .
Cu5 N521 C525 C524 175.8(4) .
C523 C524 C525 N521 1.6(9) .
N531 N532 C533 C534 0.8(7) .
N532 C533 C534 C535 -0.9(7) .
N532 N531 C535 C534 -0.3(7) .
Cu5 N531 C535 C534 178.0(4) .
C533 C534 C535 N531 0.7(8) .
N541 N542 C543 C544 -0.3(8) .
N542 C543 C544 C545 -0.5(8) .
N542 N541 C545 C544 -1.4(6) .
Cu5 N541 C545 C544 174.8(4) .
C543 C544 C545 N541 1.2(8) .
N611 N612 C613 C614 1.4(7) .
N612 C613 C614 C615 -1.0(7) .
N612 N611 C615 C614 0.5(6) .
Cu6 N611 C615 C614 -177.1(3) .
C613 C614 C615 N611 0.3(7) .
N621 N622 C623 C624 0.4(8) .
N622 C623 C624 C625 0.2(10) .
N622 N621 C625 C624 1.1(7) .
Cu6 N621 C625 C624 -178.3(5) .
C623 C624 C625 N621 -0.9(10) .
O72 Cu7 N711 C715 -131.3(4) 2_566
O72 Cu7 N711 C715 48.7(4) .
O73 Cu7 N711 C715 -39.6(4) 2_566
O73 Cu7 N711 C715 140.4(4) .
O72 Cu7 N711 N712 51.7(4) 2_566
O72 Cu7 N711 N712 -128.3(4) .
O73 Cu7 N711 N712 143.4(4) 2_566
O73 Cu7 N711 N712 -36.6(4) .
C715 N711 N712 C713 -0.4(6) .
Cu7 N711 N712 C713 177.0(4) .
N711 N712 C713 C714 0.3(6) .
N712 C713 C714 C715 -0.1(7) .
N712 N711 C715 C714 0.4(6) .
Cu7 N711 C715 C714 -177.2(4) .
C713 C714 C715 N711 -0.2(6) .
